data_7219456
loop_
_publ_author_name
'Zhai, Xiang-Sheng'
'Zhu, Wen-Gang'
'Xu, Wei'
'Huang, Ya-Jing'
'Zheng, Yue-Qing'

_publ_section_title
;
 A family of 3D UO22+--5-X-1,3-dicarboxylate (X = --H, --NO2, --NH2, --OH)
 hybrid materials: structural relevance with variation of substituent
 groups and photochemical properties
;
_journal_issue 11
_journal_name_full CrystEngComm
_journal_page_first 2376
_journal_paper_doi 10.1039/C4CE02307B
_journal_volume 17
_journal_year 2015
_chemical_formula_moiety 'C16 H8 N2 O17 U2, C6 H16 N, H2 O'
_chemical_formula_sum 'C22 H26 N3 O18 U2'
_chemical_formula_weight 1096.52
_chemical_name_systematic
; 
 ? 
;
_space_group_IT_number 2
_symmetry_cell_setting triclinic
_symmetry_space_group_name_Hall '-P 1'
_symmetry_space_group_name_H-M 'P -1'
_atom_sites_solution_hydrogens geom
_atom_sites_solution_primary direct
_atom_sites_solution_secondary difmap
_audit_creation_method SHELXL-97
_audit_update_record
;
2015-01-28 deposited with the CCDC.
2015-01-30 downloaded from the CCDC.
;
_cell_angle_alpha 106.88(3)
_cell_angle_beta 95.76(3)
_cell_angle_gamma 112.99(3)
_cell_formula_units_Z 2
_cell_length_a 10.663(2)
_cell_length_b 11.090(2)
_cell_length_c 14.718(3)
_cell_measurement_reflns_used 14774
_cell_measurement_temperature 295(2)
_cell_measurement_theta_max 27.48
_cell_measurement_theta_min 3.01
_cell_volume 1487.3(8)
_computing_cell_refinement RAPID-AUTO
_computing_data_collection 'RAPID-AUTO (Rigaku, 1998)'
_computing_data_reduction 'CrystalStructure (Rigaku/MSC, 2004)'
_computing_molecular_graphics 'ORTEPII (Johnson, 1976)'
_computing_publication_material SHELXL-97
_computing_structure_refinement 'SHELXL-97 (Sheldrick, 1997)'
_computing_structure_solution 'SHELXS-97 (Sheldrick, 1990)'
_diffrn_ambient_temperature 295(2)
_diffrn_detector_area_resol_mean 0
_diffrn_measured_fraction_theta_full 0.989
_diffrn_measured_fraction_theta_max 0.989
_diffrn_measurement_device_type 'Rigaku R-AXIS RAPID'
_diffrn_measurement_method '\w scan'
_diffrn_radiation_monochromator graphite
_diffrn_radiation_source 'fine-focus sealed tube'
_diffrn_radiation_type MoK\a
_diffrn_radiation_wavelength 0.71073
_diffrn_reflns_av_R_equivalents 0.0928
_diffrn_reflns_av_sigmaI/netI 0.1009
_diffrn_reflns_limit_h_max 13
_diffrn_reflns_limit_h_min -13
_diffrn_reflns_limit_k_max 14
_diffrn_reflns_limit_k_min -14
_diffrn_reflns_limit_l_max 19
_diffrn_reflns_limit_l_min -19
_diffrn_reflns_number 14776
_diffrn_reflns_theta_full 27.48
_diffrn_reflns_theta_max 27.48
_diffrn_reflns_theta_min 3.01
_diffrn_standards_decay_% 0
_diffrn_standards_interval_count image
_diffrn_standards_interval_time 0
_diffrn_standards_number 0
_exptl_absorpt_coefficient_mu 10.960
_exptl_absorpt_correction_T_max 0.300
_exptl_absorpt_correction_T_min 0.225
_exptl_absorpt_correction_type empirical
_exptl_absorpt_process_details 'ABSCOR (Higashi, 1995)'
_exptl_crystal_colour yellow
_exptl_crystal_density_diffrn 2.446
_exptl_crystal_density_method 'not measured'
_exptl_crystal_description block
_exptl_crystal_F_000 1014
_exptl_crystal_size_max 0.35
_exptl_crystal_size_mid 0.12
_exptl_crystal_size_min 0.11
_refine_diff_density_max 4.278
_refine_diff_density_min -3.588
_refine_diff_density_rms 0.303
_refine_ls_extinction_method none
_refine_ls_goodness_of_fit_ref 1.073
_refine_ls_hydrogen_treatment mixed
_refine_ls_matrix_type full
_refine_ls_number_parameters 409
_refine_ls_number_reflns 6754
_refine_ls_number_restraints 4
_refine_ls_restrained_S_all 1.073
_refine_ls_R_factor_all 0.0461
_refine_ls_R_factor_gt 0.0379
_refine_ls_shift/su_max 0.002
_refine_ls_shift/su_mean 0.000
_refine_ls_structure_factor_coef Fsqd
_refine_ls_weighting_details 'calc w=1/[\s^2^(Fo^2^)+(0.0365P)^2^+2.1101P] where P=(Fo^2^+2Fc^2^)/3'
_refine_ls_weighting_scheme calc
_refine_ls_wR_factor_gt 0.0934
_refine_ls_wR_factor_ref 0.0988
_reflns_number_gt 5828
_reflns_number_total 6754
_reflns_threshold_expression >2sigma(I)
_cod_data_source_file c4ce02307b2.cif
_cod_data_source_block shx97
_cod_depositor_comments 'Adding full bibliography for 7219455--7219458.cif.'
_cod_original_cell_volume 1487.4(8)
_cod_database_code 7219456

loop_
_symmetry_equiv_pos_as_xyz
'x, y, z'
'-x, -y, -z'

loop_
_atom_site_label
_atom_site_type_symbol
_atom_site_fract_x
_atom_site_fract_y
_atom_site_fract_z
_atom_site_U_iso_or_equiv
_atom_site_adp_type
_atom_site_occupancy
_atom_site_symmetry_multiplicity
_atom_site_calc_flag
_atom_site_refinement_flags
U1 U 0.60813(2) 0.830751(19) 0.889417(14) 0.01085(8) Uani 1 1 d .
U2 U 1.34101(2) 1.351379(19) 0.509817(13) 0.00980(8) Uani 1 1 d .
O1 O 0.4316(5) 0.7470(4) 0.8191(3) 0.0169(10) Uani 1 1 d .
O2 O 0.7837(5) 0.9143(4) 0.9612(3) 0.0171(10) Uani 1 1 d .
O3 O 0.6474(5) 0.6359(4) 0.7880(3) 0.0141(9) Uani 1 1 d .
O4 O 0.5732(5) 0.6122(4) 0.9181(3) 0.0182(10) Uani 1 1 d .
C1 C 0.6098(7) 0.5656(6) 0.8434(4) 0.0150(13) Uani 1 1 d .
C2 C 0.6100(7) 0.4215(5) 0.8152(4) 0.0122(13) Uani 1 1 d .
C3 C 0.6570(7) 0.3763(6) 0.7326(4) 0.0141(13) Uani 1 1 d .
H3A H 0.6849 0.4312 0.6944 0.017 Uiso 1 1 calc R
C4 C 0.6610(7) 0.2499(6) 0.7091(4) 0.0154(13) Uani 1 1 d .
C5 C 0.6262(7) 0.1667(6) 0.7667(4) 0.0131(13) Uani 1 1 d .
H5A H 0.6321 0.0818 0.7497 0.016 Uiso 1 1 calc R
C6 C 0.5824(7) 0.2150(5) 0.8504(4) 0.0124(13) Uani 1 1 d .
C7 C 0.5738(7) 0.3432(5) 0.8730(4) 0.0123(13) Uani 1 1 d .
H7A H 0.5431 0.3750 0.9281 0.015 Uiso 1 1 calc R
C8 C 0.5515(7) 0.1333(6) 0.9157(4) 0.0142(13) Uani 1 1 d .
O5 O 0.4686(6) 0.1498(5) 0.9684(3) 0.0217(11) Uani 1 1 d .
O6 O 0.6042(5) 0.0490(4) 0.9136(3) 0.0198(11) Uani 1 1 d .
N1 N 0.7009(6) 0.1967(5) 0.6189(3) 0.0149(11) Uani 1 1 d .
O7 O 0.6847(6) 0.0737(5) 0.5916(3) 0.0278(13) Uani 1 1 d .
O8 O 0.7503(5) 0.2759(4) 0.5756(3) 0.0201(11) Uani 1 1 d .
O9 O 1.4471(5) 1.2701(4) 0.5371(3) 0.0148(9) Uani 1 1 d .
O10 O 1.2327(5) 1.4304(4) 0.4822(3) 0.0162(10) Uani 1 1 d .
O11 O 0.6991(5) 0.8957(4) 0.7640(3) 0.0126(9) Uani 1 1 d .
O12 O 0.7868(5) 0.8364(4) 0.6367(3) 0.0145(10) Uani 1 1 d .
C9 C 0.7899(7) 0.9251(6) 0.7153(4) 0.0124(12) Uani 1 1 d .
C10 C 0.9097(6) 1.0669(5) 0.7510(4) 0.0107(12) Uani 1 1 d .
C11 C 0.9399(7) 1.1617(6) 0.8465(4) 0.0150(14) Uani 1 1 d .
H11A H 0.8840 1.1381 0.8890 0.018 Uiso 1 1 calc R
C12 C 1.0549(7) 1.2907(6) 0.8754(4) 0.0151(14) Uani 1 1 d .
C13 C 1.1414(7) 1.3314(6) 0.8165(4) 0.0150(13) Uani 1 1 d .
H13A H 1.2198 1.4181 0.8395 0.018 Uiso 1 1 calc R
C14 C 1.1081(7) 1.2378(6) 0.7201(4) 0.0129(13) Uani 1 1 d .
C15 C 0.9937(7) 1.1096(6) 0.6881(4) 0.0146(14) Uani 1 1 d .
H15A H 0.9712 1.0496 0.6236 0.017 Uiso 1 1 calc R
C16 C 1.1945(7) 1.2795(6) 0.6500(4) 0.0141(13) Uani 1 1 d .
O13 O 1.1488(5) 1.1980(4) 0.5605(3) 0.0168(11) Uani 1 1 d .
O14 O 1.3069(5) 1.3911(4) 0.6791(3) 0.0164(10) Uani 1 1 d .
N2 N 1.0851(6) 1.3901(5) 0.9757(4) 0.0179(13) Uani 1 1 d .
O15 O 1.1510(5) 1.5176(4) 0.9901(3) 0.0237(12) Uani 1 1 d .
O16 O 1.0444(6) 1.3454(5) 1.0388(3) 0.0302(14) Uani 1 1 d .
O17 O 1.5210(5) 1.5732(4) 0.5959(3) 0.0125(9) Uani 1 1 d .
H171 H 1.5690 1.5714 0.6412 0.015 Uiso 1 1 d R
H172 H 1.4890 1.6268 0.6174 0.015 Uiso 1 1 d R
O18 O 0.3947(5) 0.7691(5) 0.6261(3) 0.0212(11) Uani 1 1 d D
H181 H 0.3837 0.7847 0.5741 0.025 Uiso 1 1 d RD
H182 H 0.4723 0.8213 0.6613 0.025 Uiso 1 1 d RD
N3 N 0.1621(6) 0.7679(6) 0.6938(4) 0.0223(13) Uani 1 1 d D
H31 H 0.242(4) 0.772(8) 0.684(5) 0.027 Uiso 1 1 d D
C17 C 0.0591(8) 0.6183(7) 0.6489(5) 0.0258(16) Uani 1 1 d .
H17A H 0.0700 0.5798 0.5836 0.031 Uiso 1 1 calc R
H17B H -0.0349 0.6120 0.6424 0.031 Uiso 1 1 calc R
C18 C 0.0747(9) 0.5276(7) 0.7087(6) 0.0327(18) Uani 1 1 d .
H18A H 0.0046 0.4324 0.6763 0.039 Uiso 1 1 calc R
H18B H 0.0628 0.5642 0.7731 0.039 Uiso 1 1 calc R
H18C H 0.1663 0.5305 0.7134 0.039 Uiso 1 1 calc R
C19 C 0.1363(8) 0.8467(7) 0.6312(5) 0.0255(16) Uani 1 1 d .
H19A H 0.1240 0.7930 0.5631 0.031 Uiso 1 1 calc R
H19B H 0.0498 0.8541 0.6378 0.031 Uiso 1 1 calc R
C20 C 0.2531(9) 0.9915(8) 0.6575(6) 0.0334(19) Uani 1 1 d .
H20A H 0.2302 1.0360 0.6157 0.040 Uiso 1 1 calc R
H20B H 0.3387 0.9851 0.6490 0.040 Uiso 1 1 calc R
H20C H 0.2652 1.0460 0.7245 0.040 Uiso 1 1 calc R
C21 C 0.1693(7) 0.8331(7) 0.8002(4) 0.0220(15) Uani 1 1 d .
H21A H 0.2400 0.9301 0.8249 0.026 Uiso 1 1 calc R
H21B H 0.1987 0.7842 0.8362 0.026 Uiso 1 1 calc R
C22 C 0.0299(8) 0.8288(8) 0.8191(5) 0.0296(17) Uani 1 1 d .
H22A H 0.0404 0.8705 0.8881 0.036 Uiso 1 1 calc R
H22B H -0.0405 0.7331 0.7954 0.036 Uiso 1 1 calc R
H22C H 0.0018 0.8801 0.7856 0.036 Uiso 1 1 calc R

loop_
_atom_site_aniso_label
_atom_site_aniso_U_11
_atom_site_aniso_U_22
_atom_site_aniso_U_33
_atom_site_aniso_U_23
_atom_site_aniso_U_13
_atom_site_aniso_U_12
U1 0.01809(14) 0.00679(12) 0.01131(12) 0.00599(8) 0.00738(9) 0.00620(10)
U2 0.01309(13) 0.00509(11) 0.01000(11) 0.00330(8) 0.00416(9) 0.00205(9)
O1 0.010(2) 0.018(2) 0.023(2) 0.0128(17) 0.0048(17) 0.0036(18)
O2 0.016(2) 0.014(2) 0.018(2) 0.0100(16) 0.0013(17) 0.0002(18)
O3 0.025(2) 0.0088(18) 0.0132(18) 0.0082(15) 0.0080(17) 0.0083(18)
O4 0.035(3) 0.0116(19) 0.017(2) 0.0077(16) 0.015(2) 0.016(2)
C1 0.023(3) 0.012(3) 0.013(3) 0.008(2) 0.005(2) 0.006(3)
C2 0.017(3) 0.003(2) 0.016(3) 0.001(2) 0.005(2) 0.005(2)
C3 0.016(3) 0.016(3) 0.009(2) 0.006(2) 0.004(2) 0.006(3)
C4 0.018(3) 0.016(3) 0.013(3) 0.007(2) 0.006(2) 0.007(3)
C5 0.021(3) 0.011(3) 0.007(2) 0.003(2) 0.004(2) 0.007(3)
C6 0.018(3) 0.004(2) 0.014(3) 0.004(2) 0.003(2) 0.004(2)
C7 0.020(3) 0.008(2) 0.008(2) -0.0005(19) 0.006(2) 0.007(2)
C8 0.020(3) 0.010(3) 0.009(2) 0.003(2) 0.004(2) 0.004(2)
O5 0.036(3) 0.021(2) 0.019(2) 0.0131(18) 0.016(2) 0.017(2)
O6 0.040(3) 0.017(2) 0.0129(19) 0.0089(17) 0.015(2) 0.019(2)
N1 0.027(3) 0.014(2) 0.011(2) 0.0065(19) 0.007(2) 0.014(2)
O7 0.057(4) 0.020(2) 0.021(2) 0.0101(19) 0.022(2) 0.026(3)
O8 0.031(3) 0.020(2) 0.017(2) 0.0116(17) 0.015(2) 0.013(2)
O9 0.019(2) 0.0118(19) 0.019(2) 0.0116(16) 0.0078(18) 0.0075(18)
O10 0.014(2) 0.015(2) 0.0166(19) 0.0033(16) 0.0037(17) 0.0050(18)
O11 0.017(2) 0.0082(18) 0.0120(18) 0.0061(15) 0.0073(17) 0.0027(17)
O12 0.018(2) 0.0125(19) 0.0103(18) 0.0026(15) 0.0062(17) 0.0044(18)
C9 0.017(3) 0.008(3) 0.011(3) 0.002(2) 0.002(2) 0.006(2)
C10 0.017(3) 0.004(2) 0.010(2) 0.004(2) 0.004(2) 0.003(2)
C11 0.021(3) 0.017(3) 0.008(2) 0.005(2) 0.009(2) 0.007(3)
C12 0.029(4) 0.005(2) 0.009(2) 0.002(2) 0.004(2) 0.005(3)
C13 0.016(3) 0.010(3) 0.014(3) 0.003(2) 0.001(2) 0.002(2)
C14 0.021(3) 0.008(3) 0.008(2) 0.004(2) 0.007(2) 0.004(2)
C15 0.025(4) 0.009(3) 0.012(3) 0.004(2) 0.012(3) 0.009(3)
C16 0.016(3) 0.011(3) 0.016(3) 0.007(2) 0.005(2) 0.004(3)
O13 0.027(3) 0.0073(19) 0.0087(18) -0.0003(15) 0.0074(18) 0.0016(19)
O14 0.017(2) 0.0110(19) 0.017(2) 0.0063(16) 0.0068(18) 0.0005(18)
N2 0.023(3) 0.008(2) 0.015(2) -0.0022(19) 0.006(2) 0.003(2)
O15 0.025(3) 0.009(2) 0.021(2) -0.0044(16) 0.0068(19) -0.001(2)
O16 0.053(4) 0.023(2) 0.014(2) 0.0085(18) 0.014(2) 0.013(2)
O17 0.017(2) 0.0077(18) 0.0139(18) 0.0073(15) 0.0024(17) 0.0045(17)
O18 0.033(3) 0.025(2) 0.0123(19) 0.0066(17) 0.0070(19) 0.018(2)
N3 0.026(3) 0.019(3) 0.022(3) 0.003(2) 0.004(2) 0.014(3)
C17 0.028(4) 0.017(3) 0.027(3) 0.000(3) 0.003(3) 0.012(3)
C18 0.029(4) 0.020(3) 0.050(5) 0.015(3) -0.001(4) 0.011(3)
C19 0.029(4) 0.028(3) 0.029(3) 0.012(3) 0.011(3) 0.019(3)
C20 0.035(5) 0.029(4) 0.050(5) 0.020(3) 0.016(4) 0.022(4)
C21 0.022(4) 0.025(3) 0.011(3) -0.004(2) -0.002(2) 0.011(3)
C22 0.035(5) 0.037(4) 0.026(3) 0.014(3) 0.010(3) 0.022(4)

loop_
_atom_type_symbol
_atom_type_description
_atom_type_scat_dispersion_real
_atom_type_scat_dispersion_imag
_atom_type_scat_source
C C 0.0033 0.0016 'International Tables Vol C Tables 4.2.6.8 and 6.1.1.4'
H H 0.0000 0.0000 'International Tables Vol C Tables 4.2.6.8 and 6.1.1.4'
N N 0.0061 0.0033 'International Tables Vol C Tables 4.2.6.8 and 6.1.1.4'
O O 0.0106 0.0060 'International Tables Vol C Tables 4.2.6.8 and 6.1.1.4'
U U -9.6767 9.6646 'International Tables Vol C Tables 4.2.6.8 and 6.1.1.4'

loop_
_geom_angle_atom_site_label_1
_geom_angle_atom_site_label_2
_geom_angle_atom_site_label_3
_geom_angle
_geom_angle_site_symmetry_1
_geom_angle_site_symmetry_3
O2 U1 O1 179.19(16) . .
O2 U1 O5 88.86(18) . 2_667
O1 U1 O5 90.35(19) . 2_667
O2 U1 O11 87.59(17) . .
O1 U1 O11 93.20(17) . .
O5 U1 O11 159.11(16) 2_667 .
O2 U1 O6 91.6(2) . 1_565
O1 U1 O6 88.5(2) . 1_565
O5 U1 O6 83.41(15) 2_667 1_565
O11 U1 O6 76.12(14) . 1_565
O2 U1 O3 90.87(18) . .
O1 U1 O3 89.50(18) . .
O5 U1 O3 127.71(14) 2_667 .
O11 U1 O3 72.95(14) . .
O6 U1 O3 148.84(12) 1_565 .
O2 U1 O4 89.99(18) . .
O1 U1 O4 89.67(19) . .
O5 U1 O4 74.93(15) 2_667 .
O11 U1 O4 125.63(13) . .
O6 U1 O4 158.24(12) 1_565 .
O3 U1 O4 52.78(12) . .
O2 U1 C1 90.6(2) . .
O1 U1 C1 89.4(2) . .
O5 U1 C1 100.96(16) 2_667 .
O11 U1 C1 99.66(15) . .
O6 U1 C1 175.16(14) 1_565 .
O3 U1 C1 26.75(14) . .
O4 U1 C1 26.03(14) . .
O9 U2 O10 179.18(17) . .
O9 U2 O17 91.74(18) . .
O10 U2 O17 89.02(18) . .
O9 U2 O12 91.55(18) . 2_776
O10 U2 O12 87.94(18) . 2_776
O17 U2 O12 150.76(13) . 2_776
O9 U2 O17 89.36(17) . 2_886
O10 U2 O17 91.19(17) . 2_886
O17 U2 O17 70.85(15) . 2_886
O12 U2 O17 80.15(13) 2_776 2_886
O9 U2 O13 90.85(17) . .
O10 U2 O13 88.41(18) . .
O17 U2 O13 131.12(12) . .
O12 U2 O13 77.85(13) 2_776 .
O17 U2 O13 158.00(13) 2_886 .
O9 U2 O14 87.37(17) . .
O10 U2 O14 92.48(17) . .
O17 U2 O14 78.14(13) . .
O12 U2 O14 131.04(13) 2_776 .
O17 U2 O14 148.70(14) 2_886 .
O13 U2 O14 53.24(13) . .
O9 U2 C16 89.48(19) . .
O10 U2 C16 90.02(19) . .
O17 U2 C16 104.42(15) . .
O12 U2 C16 104.65(16) 2_776 .
O17 U2 C16 175.09(16) 2_886 .
O13 U2 C16 26.81(15) . .
O14 U2 C16 26.44(16) . .
O9 U2 U2 90.66(13) . 2_886
O10 U2 U2 90.14(13) . 2_886
O17 U2 U2 35.76(9) . 2_886
O12 U2 U2 115.16(10) 2_776 2_886
O17 U2 U2 35.09(10) 2_886 2_886
O13 U2 U2 166.86(9) . 2_886
O14 U2 U2 113.80(10) . 2_886
C16 U2 U2 140.17(12) . 2_886
C1 O3 U1 93.0(3) . .
C1 O4 U1 93.1(3) . .
O4 C1 O3 121.0(6) . .
O4 C1 C2 120.7(5) . .
O3 C1 C2 118.2(5) . .
O4 C1 U1 60.8(3) . .
O3 C1 U1 60.2(3) . .
C2 C1 U1 178.3(4) . .
C7 C2 C3 120.7(5) . .
C7 C2 C1 120.7(5) . .
C3 C2 C1 118.4(5) . .
C4 C3 C2 118.4(5) . .
C4 C3 H3A 120.8 . .
C2 C3 H3A 120.8 . .
C3 C4 C5 122.9(5) . .
C3 C4 N1 119.0(5) . .
C5 C4 N1 118.1(5) . .
C6 C5 C4 118.0(6) . .
C6 C5 H5A 121.0 . .
C4 C5 H5A 121.0 . .
C5 C6 C7 119.3(5) . .
C5 C6 C8 119.5(5) . .
C7 C6 C8 121.2(5) . .
C2 C7 C6 120.7(5) . .
C2 C7 H7A 119.6 . .
C6 C7 H7A 119.6 . .
O6 C8 O5 123.9(5) . .
O6 C8 C6 119.2(5) . .
O5 C8 C6 116.9(6) . .
C8 O5 U1 153.5(5) . 2_667
C8 O6 U1 157.4(4) . 1_545
O8 N1 O7 123.5(5) . .
O8 N1 C4 118.5(5) . .
O7 N1 C4 118.0(5) . .
C9 O11 U1 155.4(5) . .
C9 O12 U2 149.8(4) . 2_776
O11 C9 O12 122.8(5) . .
O11 C9 C10 120.0(5) . .
O12 C9 C10 117.1(5) . .
C11 C10 C15 118.8(5) . .
C11 C10 C9 121.3(5) . .
C15 C10 C9 119.9(5) . .
C12 C11 C10 118.2(5) . .
C12 C11 H11A 120.9 . .
C10 C11 H11A 120.9 . .
C13 C12 C11 123.7(5) . .
C13 C12 N2 118.5(5) . .
C11 C12 N2 117.7(5) . .
C12 C13 C14 117.8(5) . .
C12 C13 H13A 121.1 . .
C14 C13 H13A 121.1 . .
C15 C14 C13 120.2(5) . .
C15 C14 C16 119.4(5) . .
C13 C14 C16 120.4(5) . .
C14 C15 C10 121.2(5) . .
C14 C15 H15A 119.4 . .
C10 C15 H15A 119.4 . .
O14 C16 O13 121.8(5) . .
O14 C16 C14 120.9(5) . .
O13 C16 C14 117.4(5) . .
O14 C16 U2 61.9(3) . .
O13 C16 U2 59.8(3) . .
C14 C16 U2 176.5(5) . .
C16 O13 U2 93.4(3) . .
C16 O14 U2 91.6(3) . .
O16 N2 O15 123.7(5) . .
O16 N2 C12 119.5(5) . .
O15 N2 C12 116.9(5) . .
U2 O17 U2 109.15(15) . 2_886
U2 O17 H171 109.9 . .
U2 O17 H171 109.9 2_886 .
U2 O17 H172 109.8 . .
U2 O17 H172 109.8 2_886 .
H171 O17 H172 108.3 . .
H181 O18 H182 111.7 . .
C17 N3 C21 113.5(5) . .
C17 N3 C19 109.2(6) . .
C21 N3 C19 114.3(5) . .
C17 N3 H31 107(5) . .
C21 N3 H31 113(4) . .
C19 N3 H31 99(5) . .
N3 C17 C18 113.5(6) . .
N3 C17 H17A 108.9 . .
C18 C17 H17A 108.9 . .
N3 C17 H17B 108.9 . .
C18 C17 H17B 108.9 . .
H17A C17 H17B 107.7 . .
C17 C18 H18A 109.5 . .
C17 C18 H18B 109.5 . .
H18A C18 H18B 109.5 . .
C17 C18 H18C 109.5 . .
H18A C18 H18C 109.5 . .
H18B C18 H18C 109.5 . .
C20 C19 N3 113.5(6) . .
C20 C19 H19A 108.9 . .
N3 C19 H19A 108.9 . .
C20 C19 H19B 108.9 . .
N3 C19 H19B 108.9 . .
H19A C19 H19B 107.7 . .
C19 C20 H20A 109.5 . .
C19 C20 H20B 109.5 . .
H20A C20 H20B 109.5 . .
C19 C20 H20C 109.5 . .
H20A C20 H20C 109.5 . .
H20B C20 H20C 109.5 . .
N3 C21 C22 113.2(6) . .
N3 C21 H21A 108.9 . .
C22 C21 H21A 108.9 . .
N3 C21 H21B 108.9 . .
C22 C21 H21B 108.9 . .
H21A C21 H21B 107.8 . .
C21 C22 H22A 109.5 . .
C21 C22 H22B 109.5 . .
H22A C22 H22B 109.5 . .
C21 C22 H22C 109.5 . .
H22A C22 H22C 109.5 . .
H22B C22 H22C 109.5 . .

loop_
_geom_bond_atom_site_label_1
_geom_bond_atom_site_label_2
_geom_bond_distance
_geom_bond_site_symmetry_2
U1 O2 1.778(5) .
U1 O1 1.779(5) .
U1 O5 2.306(4) 2_667
U1 O11 2.335(4) .
U1 O6 2.360(4) 1_565
U1 O3 2.456(4) .
U1 O4 2.472(4) .
U1 C1 2.827(6) .
U2 O9 1.780(5) .
U2 O10 1.781(5) .
U2 O17 2.314(4) .
U2 O12 2.330(4) 2_776
U2 O17 2.353(4) 2_886
U2 O13 2.444(4) .
U2 O14 2.491(4) .
U2 C16 2.822(5) .
U2 U2 3.8031(16) 2_886
O3 C1 1.274(7) .
O4 C1 1.243(7) .
C1 C2 1.531(8) .
C2 C7 1.365(8) .
C2 C3 1.395(8) .
C3 C4 1.362(9) .
C3 H3A 0.9300 .
C4 C5 1.398(8) .
C4 N1 1.466(7) .
C5 C6 1.397(8) .
C5 H5A 0.9300 .
C6 C7 1.404(8) .
C6 C8 1.479(8) .
C7 H7A 0.9300 .
C8 O6 1.260(8) .
C8 O5 1.264(7) .
O5 U1 2.306(4) 2_667
O6 U1 2.360(4) 1_545
N1 O8 1.219(6) .
N1 O7 1.239(6) .
O11 C9 1.260(7) .
O12 C9 1.270(6) .
O12 U2 2.330(4) 2_776
C9 C10 1.482(7) .
C10 C11 1.403(7) .
C10 C15 1.405(7) .
C11 C12 1.380(8) .
C11 H11A 0.9300 .
C12 C13 1.367(8) .
C12 N2 1.477(7) .
C13 C14 1.404(7) .
C13 H13A 0.9300 .
C14 C15 1.369(8) .
C14 C16 1.504(7) .
C15 H15A 0.9300 .
C16 O14 1.257(7) .
C16 O13 1.275(7) .
N2 O16 1.216(6) .
N2 O15 1.248(6) .
O17 U2 2.353(4) 2_886
O17 H171 0.8100 .
O17 H172 0.7999 .
O18 H181 0.8385 .
O18 H182 0.8083 .
N3 C17 1.480(8) .
N3 C21 1.502(7) .
N3 C19 1.513(9) .
N3 H31 0.860(17) .
C17 C18 1.559(11) .
C17 H17A 0.9700 .
C17 H17B 0.9700 .
C18 H18A 0.9600 .
C18 H18B 0.9600 .
C18 H18C 0.9600 .
C19 C20 1.504(10) .
C19 H19A 0.9700 .
C19 H19B 0.9700 .
C20 H20A 0.9600 .
C20 H20B 0.9600 .
C20 H20C 0.9600 .
C21 C22 1.525(10) .
C21 H21A 0.9700 .
C21 H21B 0.9700 .
C22 H22A 0.9600 .
C22 H22B 0.9600 .
C22 H22C 0.9600 .
